data_1507541
loop_
_publ_author_name
'Grossman, Robert B.'
'Rasne, Ravindra M.'

_publ_section_title
;
 Short Total Syntheses of Both the Putative and Actual Structures of the
 Clerodane Diterpenoid (+-)-Sacacarin by Double Annulation
;
_journal_issue 25
_journal_name_full 'Organic Letters'
_journal_page_first 4027
_journal_paper_doi 10.1021/ol016748j
_journal_volume 3
_journal_year 2001
_chemical_formula_sum 'C18 H24 N2 O5'
_chemical_formula_weight 348.39
_chemical_name_systematic
; 
 ? 
;
_space_group_IT_number 14
_symmetry_cell_setting monoclinic
_symmetry_space_group_name_Hall '-P 2yn'
_symmetry_space_group_name_H-M 'P 1 21/n 1'
_atom_sites_solution_hydrogens geom
_atom_sites_solution_primary direct
_atom_sites_solution_secondary difmap
_audit_creation_method SHELXL-97
_cell_angle_alpha 90.00
_cell_angle_beta 91.495(10)
_cell_angle_gamma 90.00
_cell_formula_units_Z 4
_cell_length_a 11.7580(10)
_cell_length_b 12.1860(10)
_cell_length_c 13.1720(10)
_cell_measurement_reflns_used 16402
_cell_measurement_temperature 173(1)
_cell_measurement_theta_max 27.48
_cell_measurement_theta_min 1.00
_cell_volume 1886.7(3)
_computing_cell_refinement 'SCALEPACK (Otwinowski & Minor, 1997)'
_computing_data_collection 'COLLECT (Nonius, 1998)'
_computing_data_reduction 'DENZO-SMN (Otwinowski & Minor, 1997)'
_computing_molecular_graphics 'XP in Siemens SHELXTL (Sheldrick, 1994)'
_computing_publication_material 'SHELX97-2 (Sheldrick, 1997) and local procedures'
_computing_structure_refinement 'SHELXL-97 (Sheldrick, 1997)'
_computing_structure_solution 'SHELXS-97 (Sheldrick, 1990)'
_diffrn_ambient_temperature 173(1)
_diffrn_detector_area_resol_mean 18
_diffrn_measured_fraction_theta_full .999
_diffrn_measured_fraction_theta_max .999
_diffrn_measurement_device_type 'Nonius KappaCCD diffractometer'
_diffrn_measurement_method '\w scans at fixed \c = 55\%'
_diffrn_radiation_monochromator graphite
_diffrn_radiation_source 'fine-focus sealed tube'
_diffrn_radiation_type MoK\a
_diffrn_radiation_wavelength 0.71073
_diffrn_reflns_av_R_equivalents 0.0216
_diffrn_reflns_av_sigmaI/netI 0.0340
_diffrn_reflns_limit_h_max 15
_diffrn_reflns_limit_h_min -15
_diffrn_reflns_limit_k_max 15
_diffrn_reflns_limit_k_min -15
_diffrn_reflns_limit_l_max 17
_diffrn_reflns_limit_l_min -17
_diffrn_reflns_number 7931
_diffrn_reflns_theta_full 27.48
_diffrn_reflns_theta_max 27.48
_diffrn_reflns_theta_min 2.28
_diffrn_standards_decay_% <1
_exptl_absorpt_coefficient_mu 0.090
_exptl_absorpt_correction_type none
_exptl_absorpt_process_details
;
 Tmin = 0.967 Tmax = 0.982 estimated from dimensions and \m.
;
_exptl_crystal_colour colourless
_exptl_crystal_density_diffrn 1.227
_exptl_crystal_density_method 'not measured'
_exptl_crystal_description 'irregular block cut from needle'
_exptl_crystal_F_000 744
_exptl_crystal_size_max 0.38
_exptl_crystal_size_mid 0.26
_exptl_crystal_size_min 0.20
_refine_diff_density_max .247
_refine_diff_density_min -.154
_refine_diff_density_rms .034
_refine_ls_extinction_coef 0.0066(11)
_refine_ls_extinction_expression Fc^*^=kFc[1+0.001xFc^2^\l^3^/sin(2\q)]^-1/4^
_refine_ls_extinction_method SHELXL
_refine_ls_goodness_of_fit_ref 1.017
_refine_ls_hydrogen_treatment mixed
_refine_ls_matrix_type full
_refine_ls_number_parameters 231
_refine_ls_number_reflns 4316
_refine_ls_number_restraints 0
_refine_ls_restrained_S_all 1.017
_refine_ls_R_factor_all 0.0641
_refine_ls_R_factor_gt 0.0426
_refine_ls_shift/su_max 0.000
_refine_ls_shift/su_mean 0.000
_refine_ls_structure_factor_coef Fsqd
_refine_ls_weighting_details 'calc w=1/[\s^2^(Fo^2^)+(0.0411P)^2^+0.4936P] where P=(Fo^2^+2Fc^2^)/3'
_refine_ls_weighting_scheme calc
_refine_ls_wR_factor_gt 0.0929
_refine_ls_wR_factor_ref 0.1004
_reflns_number_gt 3291
_reflns_number_total 4316
_reflns_threshold_expression >2\s(I)
_cod_data_source_file ol016748j_s2.cif
_cod_data_source_block k00132
_cod_original_sg_symbol_H-M 'P 21/n'
_cod_database_code 1507541

loop_
_symmetry_equiv_pos_as_xyz
'x, y, z'
'-x+1/2, y+1/2, -z+1/2'
'-x, -y, -z'
'x-1/2, -y-1/2, z-1/2'

loop_
_atom_site_label
_atom_site_type_symbol
_atom_site_fract_x
_atom_site_fract_y
_atom_site_fract_z
_atom_site_U_iso_or_equiv
_atom_site_adp_type
_atom_site_occupancy
_atom_site_symmetry_multiplicity
_atom_site_calc_flag
_atom_site_refinement_flags
C1 C 0.32231(10) 0.19268(11) 0.45349(9) 0.0239(3) Uani 1 1 d .
C2 C 0.29840(10) 0.09128(10) 0.52128(9) 0.0243(3) Uani 1 1 d .
H2 H 0.3753 0.0662 0.5457 0.029 Uiso 1 1 calc R
C3 C 0.25041(11) -0.00647(11) 0.45709(10) 0.0308(3) Uani 1 1 d .
C4 C 0.33197(12) -0.03552(12) 0.37001(11) 0.0370(3) Uani 1 1 d .
H4A H 0.4032 -0.0668 0.3994 0.044 Uiso 1 1 calc R
H4B H 0.2959 -0.0919 0.3256 0.044 Uiso 1 1 calc R
C5 C 0.35986(11) 0.06457(13) 0.30714(10) 0.0354(3) Uani 1 1 d .
H5A H 0.2898 0.0906 0.2714 0.042 Uiso 1 1 calc R
H5B H 0.4153 0.0439 0.2552 0.042 Uiso 1 1 calc R
C6 C 0.40926(11) 0.15765(12) 0.37208(9) 0.0299(3) Uani 1 1 d .
H6 H 0.4758 0.1257 0.4105 0.036 Uiso 1 1 calc R
O7 O 0.20448(8) 0.27337(9) 0.31830(7) 0.0360(3) Uani 1 1 d .
C7 C 0.21513(10) 0.24638(11) 0.40579(9) 0.0256(3) Uani 1 1 d .
O8 O 0.13535(7) 0.26122(8) 0.47436(6) 0.0304(2) Uani 1 1 d .
C8 C 0.03281(11) 0.31851(13) 0.43937(11) 0.0371(3) Uani 1 1 d .
H8A H -0.0143 0.2703 0.3948 0.045 Uiso 1 1 calc R
H8B H 0.0529 0.3851 0.4008 0.045 Uiso 1 1 calc R
C9 C -0.03085(13) 0.34891(15) 0.53256(12) 0.0476(4) Uani 1 1 d .
H9A H -0.0525 0.2821 0.5687 0.071 Uiso 1 1 calc R
H9B H -0.0994 0.3902 0.5127 0.071 Uiso 1 1 calc R
H9C H 0.0178 0.3943 0.5771 0.071 Uiso 1 1 calc R
O10 O 0.34734(8) 0.37684(8) 0.51835(8) 0.0384(3) Uani 1 1 d .
C10 C 0.37688(10) 0.28264(11) 0.51969(9) 0.0259(3) Uani 1 1 d .
O11 O 0.46191(7) 0.24271(7) 0.57752(7) 0.0324(2) Uani 1 1 d .
C11 C 0.52076(13) 0.32079(13) 0.64467(11) 0.0422(4) Uani 1 1 d .
H11A H 0.5566 0.2809 0.7026 0.051 Uiso 1 1 calc R
H11B H 0.4650 0.3732 0.6720 0.051 Uiso 1 1 calc R
C12 C 0.60997(15) 0.38251(15) 0.58948(15) 0.0593(5) Uani 1 1 d .
H12A H 0.6662 0.3308 0.5637 0.089 Uiso 1 1 calc R
H12B H 0.6478 0.4345 0.6360 0.089 Uiso 1 1 calc R
H12C H 0.5745 0.4227 0.5325 0.089 Uiso 1 1 calc R
C13 C 0.23264(10) 0.11161(11) 0.61845(9) 0.0275(3) Uani 1 1 d .
H13A H 0.2275 0.1917 0.6302 0.033 Uiso 1 1 calc R
H13B H 0.1542 0.0831 0.6088 0.033 Uiso 1 1 calc R
O14 O 0.38079(9) 0.01743(11) 0.71068(8) 0.0511(3) Uani 1 1 d .
C14 C 0.28722(11) 0.05781(11) 0.71188(10) 0.0304(3) Uani 1 1 d .
C15 C 0.21905(13) 0.06141(14) 0.80565(11) 0.0427(4) Uani 1 1 d .
H15A H 0.2520 0.0109 0.8563 0.064 Uiso 1 1 calc R
H15B H 0.1405 0.0396 0.7892 0.064 Uiso 1 1 calc R
H15C H 0.2198 0.1362 0.8331 0.064 Uiso 1 1 calc R
N16 N 0.04765(10) 0.02892(11) 0.37442(10) 0.0444(3) Uani 1 1 d .
C16 C 0.13476(12) 0.01527(12) 0.41250(11) 0.0330(3) Uani 1 1 d .
C17 C 0.23966(12) -0.10276(13) 0.52484(13) 0.0411(4) Uani 1 1 d .
N17 N 0.23454(13) -0.17657(12) 0.57755(13) 0.0629(4) Uani 1 1 d .
C18 C 0.45634(13) 0.25093(14) 0.30885(11) 0.0437(4) Uani 1 1 d .
H18A H 0.5208 0.2242 0.2702 0.066 Uiso 1 1 calc R
H18B H 0.4818 0.3106 0.3538 0.066 Uiso 1 1 calc R
H18C H 0.3968 0.2780 0.2618 0.066 Uiso 1 1 calc R

loop_
_atom_site_aniso_label
_atom_site_aniso_U_11
_atom_site_aniso_U_22
_atom_site_aniso_U_33
_atom_site_aniso_U_23
_atom_site_aniso_U_13
_atom_site_aniso_U_12
C1 0.0232(6) 0.0272(7) 0.0213(6) -0.0009(5) -0.0006(5) -0.0010(5)
C2 0.0228(6) 0.0254(7) 0.0245(6) 0.0001(5) -0.0016(5) 0.0010(5)
C3 0.0276(7) 0.0272(7) 0.0371(8) -0.0014(6) -0.0048(6) 0.0000(5)
C4 0.0323(7) 0.0374(8) 0.0412(8) -0.0159(7) -0.0049(6) 0.0040(6)
C5 0.0289(7) 0.0489(9) 0.0283(7) -0.0119(7) -0.0001(5) 0.0050(6)
C6 0.0241(6) 0.0410(8) 0.0247(7) -0.0040(6) 0.0011(5) 0.0002(6)
O7 0.0349(5) 0.0485(6) 0.0244(5) 0.0053(4) -0.0032(4) 0.0052(4)
C7 0.0268(6) 0.0256(7) 0.0242(6) 0.0001(5) -0.0021(5) -0.0028(5)
O8 0.0257(5) 0.0387(6) 0.0268(5) 0.0052(4) 0.0004(4) 0.0072(4)
C8 0.0293(7) 0.0465(9) 0.0353(8) 0.0050(7) -0.0020(6) 0.0121(6)
C9 0.0366(8) 0.0616(11) 0.0447(9) -0.0016(8) 0.0038(7) 0.0157(8)
O10 0.0418(6) 0.0273(6) 0.0455(6) -0.0035(5) -0.0115(4) 0.0026(4)
C10 0.0266(6) 0.0299(7) 0.0212(6) 0.0014(5) -0.0010(5) -0.0015(5)
O11 0.0342(5) 0.0305(5) 0.0318(5) -0.0019(4) -0.0132(4) -0.0011(4)
C11 0.0477(9) 0.0400(9) 0.0378(8) -0.0092(7) -0.0213(7) 0.0006(7)
C12 0.0554(10) 0.0490(11) 0.0721(12) 0.0046(9) -0.0265(9) -0.0182(8)
C13 0.0241(6) 0.0307(7) 0.0278(7) 0.0040(6) 0.0015(5) 0.0003(5)
O14 0.0391(6) 0.0742(8) 0.0399(6) 0.0174(6) 0.0010(5) 0.0192(6)
C14 0.0314(7) 0.0287(7) 0.0310(7) 0.0029(6) -0.0004(5) -0.0014(6)
C15 0.0506(9) 0.0470(9) 0.0307(8) 0.0075(7) 0.0052(7) 0.0022(7)
N16 0.0336(7) 0.0491(8) 0.0502(8) 0.0002(6) -0.0060(6) -0.0052(6)
C16 0.0307(7) 0.0310(7) 0.0373(8) -0.0024(6) -0.0006(6) -0.0055(6)
C17 0.0360(8) 0.0298(8) 0.0571(10) -0.0008(8) -0.0074(7) -0.0015(6)
N17 0.0641(10) 0.0366(8) 0.0876(12) 0.0154(8) -0.0082(9) -0.0055(7)
C18 0.0383(8) 0.0599(11) 0.0335(8) 0.0025(8) 0.0099(6) -0.0077(7)

loop_
_atom_type_symbol
_atom_type_description
_atom_type_scat_dispersion_real
_atom_type_scat_dispersion_imag
_atom_type_scat_source
C C .0033 .0016 'International Tables Vol C Tables 4.2.6.8 and 6.1.1.4'
H H .0000 .0000 'International Tables Vol C Tables 4.2.6.8 and 6.1.1.4'
N N .0061 .0033 'International Tables Vol C Tables 4.2.6.8 and 6.1.1.4'
O O .0106 .0060 'International Tables Vol C Tables 4.2.6.8 and 6.1.1.4'

loop_
_geom_angle_atom_site_label_1
_geom_angle_atom_site_label_2
_geom_angle_atom_site_label_3
_geom_angle
C10 C1 C7 104.75(10)
C10 C1 C2 108.75(9)
C7 C1 C2 114.46(10)
C10 C1 C6 108.36(10)
C7 C1 C6 112.32(10)
C2 C1 C6 107.99(10)
C13 C2 C1 116.99(10)
C13 C2 C3 113.16(10)
C1 C2 C3 111.37(10)
C13 C2 H2 104.6
C1 C2 H2 104.6
C3 C2 H2 104.6
C17 C3 C16 106.67(11)
C17 C3 C4 109.13(12)
C16 C3 C4 108.88(11)
C17 C3 C2 108.30(11)
C16 C3 C2 113.06(11)
C4 C3 C2 110.66(11)
C5 C4 C3 111.49(11)
C5 C4 H4A 109.3
C3 C4 H4A 109.3
C5 C4 H4B 109.3
C3 C4 H4B 109.3
H4A C4 H4B 108.0
C4 C5 C6 112.12(11)
C4 C5 H5A 109.2
C6 C5 H5A 109.2
C4 C5 H5B 109.2
C6 C5 H5B 109.2
H5A C5 H5B 107.9
C18 C6 C5 112.76(11)
C18 C6 C1 115.21(12)
C5 C6 C1 110.00(10)
C18 C6 H6 106.0
C5 C6 H6 106.0
C1 C6 H6 106.0
O7 C7 O8 123.76(11)
O7 C7 C1 124.85(11)
O8 C7 C1 111.38(10)
C7 O8 C8 116.24(10)
O8 C8 C9 106.60(11)
O8 C8 H8A 110.4
C9 C8 H8A 110.4
O8 C8 H8B 110.4
C9 C8 H8B 110.4
H8A C8 H8B 108.6
C8 C9 H9A 109.5
C8 C9 H9B 109.5
H9A C9 H9B 109.5
C8 C9 H9C 109.5
H9A C9 H9C 109.5
H9B C9 H9C 109.5
O10 C10 O11 124.78(12)
O10 C10 C1 124.06(11)
O11 C10 C1 111.16(11)
C10 O11 C11 116.39(11)
O11 C11 C12 111.13(13)
O11 C11 H11A 109.4
C12 C11 H11A 109.4
O11 C11 H11B 109.4
C12 C11 H11B 109.4
H11A C11 H11B 108.0
C11 C12 H12A 109.5
C11 C12 H12B 109.5
H12A C12 H12B 109.5
C11 C12 H12C 109.5
H12A C12 H12C 109.5
H12B C12 H12C 109.5
C14 C13 C2 113.23(10)
C14 C13 H13A 108.9
C2 C13 H13A 108.9
C14 C13 H13B 108.9
C2 C13 H13B 108.9
H13A C13 H13B 107.7
O14 C14 C15 122.24(13)
O14 C14 C13 122.08(12)
C15 C14 C13 115.65(11)
C14 C15 H15A 109.5
C14 C15 H15B 109.5
H15A C15 H15B 109.5
C14 C15 H15C 109.5
H15A C15 H15C 109.5
H15B C15 H15C 109.5
N16 C16 C3 176.69(15)
N17 C17 C3 178.11(16)
C6 C18 H18A 109.5
C6 C18 H18B 109.5
H18A C18 H18B 109.5
C6 C18 H18C 109.5
H18A C18 H18C 109.5
H18B C18 H18C 109.5

loop_
_geom_bond_atom_site_label_1
_geom_bond_atom_site_label_2
_geom_bond_distance
C1 C10 1.5312(17)
C1 C7 1.5394(17)
C1 C2 1.5545(18)
C1 C6 1.5603(17)
C2 C13 1.5327(17)
C2 C3 1.5580(18)
C2 H2 1.0000
C3 C17 1.482(2)
C3 C16 1.4907(19)
C3 C4 1.5550(19)
C4 C5 1.515(2)
C4 H4A 0.9900
C4 H4B 0.9900
C5 C6 1.5264(19)
C5 H5A 0.9900
C5 H5B 0.9900
C6 C18 1.522(2)
C6 H6 1.0000
O7 C7 1.2018(15)
C7 O8 1.3314(15)
O8 C8 1.4575(15)
C8 C9 1.501(2)
C8 H8A 0.9900
C8 H8B 0.9900
C9 H9A 0.9800
C9 H9B 0.9800
C9 H9C 0.9800
O10 C10 1.1992(16)
C10 O11 1.3331(15)
O11 C11 1.4610(16)
C11 C12 1.495(2)
C11 H11A 0.9900
C11 H11B 0.9900
C12 H12A 0.9800
C12 H12B 0.9800
C12 H12C 0.9800
C13 C14 1.5215(18)
C13 H13A 0.9900
C13 H13B 0.9900
O14 C14 1.2056(16)
C14 C15 1.4906(18)
C15 H15A 0.9800
C15 H15B 0.9800
C15 H15C 0.9800
N16 C16 1.1409(17)
C17 N17 1.139(2)
C18 H18A 0.9800
C18 H18B 0.9800
C18 H18C 0.9800

loop_
_geom_torsion_atom_site_label_1
_geom_torsion_atom_site_label_2
_geom_torsion_atom_site_label_3
_geom_torsion_atom_site_label_4
_geom_torsion
C10 C1 C2 C13 51.60(13)
C7 C1 C2 C13 -65.12(14)
C6 C1 C2 C13 168.98(10)
C10 C1 C2 C3 -176.08(10)
C7 C1 C2 C3 67.20(13)
C6 C1 C2 C3 -58.70(12)
C13 C2 C3 C17 -50.84(14)
C1 C2 C3 C17 174.93(10)
C13 C2 C3 C16 67.14(14)
C1 C2 C3 C16 -67.09(14)
C13 C2 C3 C4 -170.42(11)
C1 C2 C3 C4 55.35(14)
C17 C3 C4 C5 -171.70(11)
C16 C3 C4 C5 72.22(14)
C2 C3 C4 C5 -52.62(14)
C3 C4 C5 C6 55.56(15)
C4 C5 C6 C18 170.19(12)
C4 C5 C6 C1 -59.70(14)
C10 C1 C6 C18 -53.55(14)
C7 C1 C6 C18 61.68(14)
C2 C1 C6 C18 -171.17(11)
C10 C1 C6 C5 177.67(11)
C7 C1 C6 C5 -67.10(14)
C2 C1 C6 C5 60.05(13)
C10 C1 C7 O7 107.32(14)
C2 C1 C7 O7 -133.68(13)
C6 C1 C7 O7 -10.07(18)
C10 C1 C7 O8 -71.60(12)
C2 C1 C7 O8 47.40(14)
C6 C1 C7 O8 171.01(10)
O7 C7 O8 C8 -3.04(19)
C1 C7 O8 C8 175.89(11)
C7 O8 C8 C9 -166.96(12)
C7 C1 C10 O10 -9.99(16)
C2 C1 C10 O10 -132.77(13)
C6 C1 C10 O10 110.09(14)
C7 C1 C10 O11 170.83(10)
C2 C1 C10 O11 48.06(13)
C6 C1 C10 O11 -69.09(13)
O10 C10 O11 C11 1.05(19)
C1 C10 O11 C11 -179.78(11)
C10 O11 C11 C12 -83.37(15)
C1 C2 C13 C14 -132.14(11)
C3 C2 C13 C14 96.36(13)
C2 C13 C14 O14 10.01(19)
C2 C13 C14 C15 -171.83(12)
C17 C3 C16 N16 -94(3)
C4 C3 C16 N16 23(3)
C2 C3 C16 N16 147(3)
C16 C3 C17 N17 -180(100)
C4 C3 C17 N17 63(5)
C2 C3 C17 N17 -58(5)
